data_7024185
loop_
_publ_author_name
'Hall, Jeremy D.'
'McLean, Tracey M.'
'Smalley, Serena J.'
'Waterland, Mark R.'
'Telfer, Shane G.'

_publ_section_title
;
 Chromophoric dipyrrin complexes capable of binding to TiO2: synthesis,
 structure and spectroscopy.
;
_journal_issue 2
_journal_name_full 'Dalton transactions (Cambridge, England : 2003)'
_journal_page_first 437
_journal_page_last 445
_journal_paper_doi 10.1039/b912332f
_journal_volume 39
_journal_year 2010
_chemical_formula_moiety '0.5(C42H30RuN6O4), (C5H12)'
_chemical_formula_sum 'C52 H54 N6 O4 Ru'
_chemical_formula_weight 928.08
_chemical_name_systematic
;
?
;
_space_group_IT_number 60
_symmetry_cell_setting orthorhombic
_symmetry_space_group_name_Hall '-P 2n 2ab'
_symmetry_space_group_name_H-M 'P b c n'
_atom_sites_solution_hydrogens geom
_atom_sites_solution_primary direct
_atom_sites_solution_secondary difmap
_audit_creation_method SHELXL-97
_cell_angle_alpha 90.00
_cell_angle_beta 90.00
_cell_angle_gamma 90.00
_cell_formula_units_Z 4
_cell_length_a 12.4091(12)
_cell_length_b 10.8412(8)
_cell_length_c 33.848(3)
_cell_measurement_reflns_used 1139
_cell_measurement_temperature 123(2)
_cell_measurement_theta_max 143.42
_cell_measurement_theta_min 13.39
_cell_volume 4553.6(7)
_computing_cell_refinement 'FSProcess in Process-Auto (Rigaku, 1998)'
_computing_data_collection 'CrystalClear (Rigaku, 2005)'
_computing_data_reduction 'FSProcess in Process-Auto (Rigaku, 1998)'
_computing_structure_refinement 'SHELXL-97 (Sheldrick, 1997)'
_computing_structure_solution 'SHELXS97 (Sheldrick, 2008)'
_diffrn_ambient_temperature 123(2)
_diffrn_detector_area_resol_mean 10
_diffrn_measured_fraction_theta_full 0.996
_diffrn_measured_fraction_theta_max 0.996
_diffrn_measurement_device_type 'Rigaku Spider'
_diffrn_measurement_method \w-scans
_diffrn_radiation_monochromator 'Rigaku VariMax-HF Confocal Optical System'
_diffrn_radiation_source 'Rigaku MM007 rotating anode'
_diffrn_radiation_type CuK\a
_diffrn_radiation_wavelength 1.54178
_diffrn_reflns_av_R_equivalents 0.1398
_diffrn_reflns_av_sigmaI/netI 0.1231
_diffrn_reflns_limit_h_max 11
_diffrn_reflns_limit_h_min -13
_diffrn_reflns_limit_k_max 11
_diffrn_reflns_limit_k_min -12
_diffrn_reflns_limit_l_max 27
_diffrn_reflns_limit_l_min -37
_diffrn_reflns_number 21994
_diffrn_reflns_theta_full 58.93
_diffrn_reflns_theta_max 58.93
_diffrn_reflns_theta_min 6.69
_exptl_absorpt_coefficient_mu 3.203
_exptl_absorpt_correction_T_max 0.9387
_exptl_absorpt_correction_T_min 0.5667
_exptl_absorpt_correction_type multi-scan
_exptl_absorpt_process_details '(ABSCOR; Higashi, 1995)'
_exptl_crystal_colour green
_exptl_crystal_density_diffrn 1.354
_exptl_crystal_density_method 'not measured'
_exptl_crystal_description plate
_exptl_crystal_F_000 1936
_exptl_crystal_size_max 0.20
_exptl_crystal_size_mid 0.20
_exptl_crystal_size_min 0.02
_refine_diff_density_max 1.737
_refine_diff_density_min -1.392
_refine_diff_density_rms 0.131
_refine_ls_extinction_coef 0.00007(16)
_refine_ls_extinction_expression Fc^*^=kFc[1+0.001xFc^2^\l^3^/sin(2\q)]^-1/4^
_refine_ls_extinction_method SHELXL
_refine_ls_goodness_of_fit_ref 1.066
_refine_ls_hydrogen_treatment constr
_refine_ls_matrix_type full
_refine_ls_number_parameters 278
_refine_ls_number_reflns 3247
_refine_ls_number_restraints 19
_refine_ls_restrained_S_all 1.064
_refine_ls_R_factor_all 0.1393
_refine_ls_R_factor_gt 0.1215
_refine_ls_shift/su_max 0.001
_refine_ls_shift/su_mean 0.000
_refine_ls_structure_factor_coef Fsqd
_refine_ls_weighting_details 'calc w=1/[\s^2^(Fo^2^)+(0.1366P)^2^+22.6792P] where P=(Fo^2^+2Fc^2^)/3'
_refine_ls_weighting_scheme calc
_refine_ls_wR_factor_gt 0.2716
_refine_ls_wR_factor_ref 0.2901
_reflns_number_gt 2307
_reflns_number_total 3247
_reflns_threshold_expression >2sigma(I)
_cod_data_source_file b912332f.txt
_cod_data_source_block '[Ru(bipy)(1b)2]'
_cod_original_sg_symbol_H-M Pbcn
_cod_database_code 7024185

loop_
_symmetry_equiv_pos_as_xyz
'x, y, z'
'-x+1/2, -y+1/2, z+1/2'
'x+1/2, -y+1/2, -z'
'-x, y, -z+1/2'
'-x, -y, -z'
'x-1/2, y-1/2, -z-1/2'
'-x-1/2, y-1/2, z'
'x, -y, z-1/2'

loop_
_atom_site_label
_atom_site_type_symbol
_atom_site_fract_x
_atom_site_fract_y
_atom_site_fract_z
_atom_site_U_iso_or_equiv
_atom_site_adp_type
_atom_site_occupancy
_atom_site_symmetry_multiplicity
_atom_site_calc_flag
_atom_site_refinement_flags
Ru1 Ru 0.5000 0.16224(9) 0.2500 0.0398(5) Uani 1 2 d S
O1 O 0.8773(7) 0.4213(9) 0.0066(2) 0.090(3) Uani 1 1 d .
H1A H 0.9231 0.4482 -0.0095 0.108 Uiso 1 1 calc .
O2 O 0.9766(7) 0.5349(9) 0.0481(2) 0.081(3) Uani 1 1 d .
H2A H 1.0108 0.5481 0.0271 0.097 Uiso 1 1 calc .
N1 N 0.5302(6) 0.0182(7) 0.2864(2) 0.0437(18) Uani 1 1 d .
N3 N 0.6579(6) 0.1596(7) 0.2309(2) 0.047(2) Uani 1 1 d .
N4 N 0.4694(6) 0.2948(7) 0.2081(2) 0.0425(17) Uani 1 1 d .
C2 C 0.5687(7) 0.0231(9) 0.3242(3) 0.049(2) Uani 1 1 d .
H2 H 0.5755 0.1020 0.3361 0.059 Uiso 1 1 calc R
C3 C 0.5979(8) -0.0768(9) 0.3459(3) 0.054(3) Uani 1 1 d .
H3 H 0.6238 -0.0675 0.3722 0.065 Uiso 1 1 calc R
C4 C 0.5892(8) -0.1922(9) 0.3289(3) 0.054(3) Uani 1 1 d .
H4 H 0.6090 -0.2639 0.3433 0.065 Uiso 1 1 calc R
C5 C 0.5512(8) -0.2017(9) 0.2909(3) 0.049(2) Uani 1 1 d .
H5 H 0.5466 -0.2803 0.2786 0.059 Uiso 1 1 calc R
C6 C 0.5196(8) -0.0973(10) 0.2704(3) 0.047(2) Uani 1 1 d .
C20 C 0.7391(8) 0.0868(8) 0.2459(2) 0.044(2) Uani 1 1 d .
H20 H 0.7337 0.0395 0.2694 0.053 Uiso 1 1 calc R
C21 C 0.8313(7) 0.0917(9) 0.2217(3) 0.050(2) Uani 1 1 d .
H21 H 0.8974 0.0498 0.2262 0.060 Uiso 1 1 calc R
C22 C 0.8081(8) 0.1677(8) 0.1907(3) 0.046(2) Uani 1 1 d .
H22 H 0.8549 0.1878 0.1694 0.055 Uiso 1 1 calc R
C23 C 0.6433(7) 0.2937(8) 0.1719(2) 0.044(2) Uani 1 1 d .
C24 C 0.5366(8) 0.3354(8) 0.1772(3) 0.042(2) Uani 1 1 d .
C25 C 0.4823(8) 0.4257(9) 0.1547(3) 0.048(2) Uani 1 1 d .
H25 H 0.5094 0.4676 0.1322 0.058 Uiso 1 1 calc R
C26 C 0.3830(7) 0.4414(9) 0.1717(3) 0.052(2) Uani 1 1 d .
H26 H 0.3282 0.4963 0.1631 0.062 Uiso 1 1 calc R
C27 C 0.3774(8) 0.3619(9) 0.2040(3) 0.049(2) Uani 1 1 d .
H27 H 0.3168 0.3552 0.2210 0.059 Uiso 1 1 calc R
C28 C 0.7055(8) 0.3417(8) 0.1370(3) 0.045(2) Uani 1 1 d .
C29 C 0.6787(8) 0.3076(9) 0.0991(3) 0.052(2) Uani 1 1 d .
H29 H 0.6177 0.2564 0.0947 0.062 Uiso 1 1 calc R
C30 C 0.7400(9) 0.3472(10) 0.0670(3) 0.060(3) Uani 1 1 d .
H30 H 0.7227 0.3211 0.0410 0.072 Uiso 1 1 calc R
C31 C 0.8277(8) 0.4261(10) 0.0737(3) 0.056(3) Uani 1 1 d .
C32 C 0.8982(9) 0.4628(11) 0.0411(3) 0.067(3) Uani 1 1 d .
C33 C 0.8501(8) 0.4643(9) 0.1117(3) 0.052(2) Uani 1 1 d .
H33 H 0.9075 0.5206 0.1161 0.062 Uiso 1 1 calc R
C34 C 0.7910(8) 0.4225(8) 0.1431(3) 0.049(2) Uani 1 1 d .
H34 H 0.8085 0.4486 0.1691 0.058 Uiso 1 1 calc R
C41 C 0.7005(7) 0.2114(8) 0.1961(3) 0.043(2) Uani 1 1 d .
C100 C 0.298(2) 0.222(3) 0.0835(7) 0.209(14) Uani 1 1 d D
C101 C 0.224(2) 0.288(2) 0.0546(7) 0.211(12) Uani 1 1 d D
C102 C 0.134(2) 0.201(3) 0.0413(8) 0.200(7) Uani 1 1 d DU
C103 C 0.045(2) 0.175(3) 0.0712(8) 0.200(7) Uani 0.79(3) 1 d PDU
C104 C 0.027(5) 0.171(11) 0.0207(17) 0.200(7) Uani 0.21(3) 1 d PDU
C105 C -0.044(2) 0.100(3) 0.0504(8) 0.200(7) Uani 1 1 d DU

loop_
_atom_site_aniso_label
_atom_site_aniso_U_11
_atom_site_aniso_U_22
_atom_site_aniso_U_33
_atom_site_aniso_U_23
_atom_site_aniso_U_13
_atom_site_aniso_U_12
Ru1 0.0358(8) 0.0385(7) 0.0452(7) 0.000 0.0025(4) 0.000
O1 0.082(6) 0.131(8) 0.057(5) 0.003(5) 0.017(4) -0.039(6)
O2 0.069(5) 0.112(7) 0.061(5) -0.001(4) 0.016(4) -0.041(5)
N1 0.038(4) 0.039(5) 0.054(5) 0.001(4) 0.012(3) -0.005(4)
N3 0.053(5) 0.050(5) 0.038(4) -0.004(3) -0.003(4) 0.004(4)
N4 0.038(4) 0.039(4) 0.050(4) -0.004(4) 0.005(3) -0.001(4)
C2 0.041(6) 0.053(6) 0.052(5) -0.001(4) 0.000(4) 0.000(5)
C3 0.057(7) 0.053(6) 0.054(5) 0.008(5) -0.008(5) 0.000(5)
C4 0.040(6) 0.043(6) 0.079(7) 0.012(5) 0.004(5) -0.005(5)
C5 0.044(6) 0.042(5) 0.062(6) 0.001(5) 0.001(5) 0.005(5)
C6 0.035(6) 0.049(7) 0.055(6) 0.003(5) 0.001(4) 0.000(5)
C20 0.048(7) 0.042(6) 0.044(5) -0.001(4) -0.001(4) 0.006(5)
C21 0.031(5) 0.055(6) 0.063(6) -0.005(5) 0.005(4) 0.008(5)
C22 0.041(6) 0.042(5) 0.055(6) 0.000(4) 0.005(4) -0.004(4)
C23 0.044(6) 0.040(5) 0.049(5) -0.005(4) 0.001(4) -0.007(4)
C24 0.038(5) 0.042(5) 0.047(5) 0.001(4) 0.008(4) -0.001(4)
C25 0.063(7) 0.039(6) 0.042(5) 0.007(4) -0.006(4) -0.006(4)
C26 0.030(5) 0.052(6) 0.074(6) 0.009(5) 0.005(4) 0.003(5)
C27 0.045(6) 0.056(6) 0.048(5) 0.003(4) 0.003(4) 0.007(5)
C28 0.038(5) 0.049(6) 0.047(5) -0.003(4) 0.001(4) 0.009(4)
C29 0.048(6) 0.055(6) 0.051(6) 0.001(5) 0.007(4) -0.011(5)
C30 0.057(7) 0.071(7) 0.052(6) 0.000(5) 0.001(5) -0.007(6)
C31 0.054(6) 0.059(6) 0.056(6) 0.002(5) 0.008(5) -0.003(5)
C32 0.063(8) 0.086(8) 0.051(6) 0.001(5) 0.009(5) -0.015(7)
C33 0.038(6) 0.050(6) 0.067(6) 0.006(5) 0.004(4) -0.004(5)
C34 0.051(6) 0.047(5) 0.048(5) -0.005(4) 0.005(4) 0.004(5)
C41 0.024(5) 0.047(5) 0.057(5) -0.005(4) 0.004(4) -0.002(4)
C100 0.21(3) 0.27(3) 0.146(19) -0.11(2) -0.036(17) 0.13(2)
C101 0.22(3) 0.26(3) 0.15(2) -0.08(2) 0.06(2) 0.01(3)
C102 0.190(18) 0.181(13) 0.229(19) -0.002(13) 0.011(13) -0.081(13)
C103 0.190(18) 0.181(13) 0.229(19) -0.002(13) 0.011(13) -0.081(13)
C104 0.190(18) 0.181(13) 0.229(19) -0.002(13) 0.011(13) -0.081(13)
C105 0.190(18) 0.181(13) 0.229(19) -0.002(13) 0.011(13) -0.081(13)

loop_
_atom_type_symbol
_atom_type_description
_atom_type_scat_dispersion_real
_atom_type_scat_dispersion_imag
_atom_type_scat_source
C C 0.0181 0.0091 'International Tables Vol C Tables 4.2.6.8 and 6.1.1.4'
H H 0.0000 0.0000 'International Tables Vol C Tables 4.2.6.8 and 6.1.1.4'
N N 0.0311 0.0180 'International Tables Vol C Tables 4.2.6.8 and 6.1.1.4'
O O 0.0492 0.0322 'International Tables Vol C Tables 4.2.6.8 and 6.1.1.4'
Ru Ru 0.0552 3.2960 'International Tables Vol C Tables 4.2.6.8 and 6.1.1.4'

loop_
_geom_angle_atom_site_label_1
_geom_angle_atom_site_label_2
_geom_angle_atom_site_label_3
_geom_angle
_geom_angle_site_symmetry_1
_geom_angle_site_symmetry_3
N1 Ru1 N1 79.1(4) 4_655 .
N1 Ru1 N4 173.8(3) 4_655 4_655
N1 Ru1 N4 94.9(3) . 4_655
N1 Ru1 N4 94.9(3) 4_655 .
N1 Ru1 N4 173.8(3) . .
N4 Ru1 N4 91.2(4) 4_655 .
N1 Ru1 N3 88.5(3) 4_655 .
N1 Ru1 N3 90.2(3) . .
N4 Ru1 N3 92.9(3) 4_655 .
N4 Ru1 N3 88.2(3) . .
N1 Ru1 N3 90.2(3) 4_655 4_655
N1 Ru1 N3 88.5(3) . 4_655
N4 Ru1 N3 88.2(3) 4_655 4_655
N4 Ru1 N3 92.9(3) . 4_655
N3 Ru1 N3 178.4(4) . 4_655
C32 O1 H1A 109.5 . .
C32 O2 H2A 109.5 . .
C2 N1 C6 116.1(8) . .
C2 N1 Ru1 127.2(6) . .
C6 N1 Ru1 116.4(6) . .
C20 N3 C41 105.1(7) . .
C20 N3 Ru1 126.0(6) . .
C41 N3 Ru1 127.8(6) . .
C27 N4 C24 104.7(8) . .
C27 N4 Ru1 126.8(6) . .
C24 N4 Ru1 128.4(6) . .
C3 C2 N1 124.7(9) . .
C3 C2 H2 117.6 . .
N1 C2 H2 117.6 . .
C2 C3 C4 118.4(9) . .
C2 C3 H3 120.8 . .
C4 C3 H3 120.8 . .
C5 C4 C3 119.0(9) . .
C5 C4 H4 120.5 . .
C3 C4 H4 120.5 . .
C4 C5 C6 120.3(9) . .
C4 C5 H5 119.8 . .
C6 C5 H5 119.8 . .
N1 C6 C5 121.4(9) . .
N1 C6 C6 113.9(5) . 4_655
C5 C6 C6 124.5(6) . 4_655
N3 C20 C21 111.1(8) . .
N3 C20 H20 124.5 . .
C21 C20 H20 124.5 . .
C22 C21 C20 107.4(8) . .
C22 C21 H21 126.3 . .
C20 C21 H21 126.3 . .
C21 C22 C41 107.3(8) . .
C21 C22 H22 126.4 . .
C41 C22 H22 126.4 . .
C41 C23 C24 127.2(8) . .
C41 C23 C28 114.8(8) . .
C24 C23 C28 118.1(8) . .
N4 C24 C23 123.4(9) . .
N4 C24 C25 109.5(8) . .
C23 C24 C25 127.0(9) . .
C26 C25 C24 106.8(8) . .
C26 C25 H25 126.6 . .
C24 C25 H25 126.6 . .
C25 C26 C27 107.3(9) . .
C25 C26 H26 126.4 . .
C27 C26 H26 126.4 . .
N4 C27 C26 111.7(8) . .
N4 C27 H27 124.2 . .
C26 C27 H27 124.2 . .
C29 C28 C34 119.4(8) . .
C29 C28 C23 121.1(9) . .
C34 C28 C23 119.5(8) . .
C28 C29 C30 120.8(10) . .
C28 C29 H29 119.6 . .
C30 C29 H29 119.6 . .
C29 C30 C31 119.1(10) . .
C29 C30 H30 120.4 . .
C31 C30 H30 120.4 . .
C33 C31 C30 119.4(9) . .
C33 C31 C32 120.0(10) . .
C30 C31 C32 120.5(9) . .
O2 C32 O1 123.0(9) . .
O2 C32 C31 118.9(9) . .
O1 C32 C31 118.1(10) . .
C34 C33 C31 121.1(10) . .
C34 C33 H33 119.5 . .
C31 C33 H33 119.5 . .
C33 C34 C28 120.2(9) . .
C33 C34 H34 119.9 . .
C28 C34 H34 119.9 . .
C23 C41 N3 123.5(8) . .
C23 C41 C22 127.4(8) . .
N3 C41 C22 109.1(8) . .
C100 C101 C102 110(2) . .
C103 C102 C101 117(2) . .
C103 C102 C104 69(3) . .
C101 C102 C104 154(5) . .
C102 C103 C105 108(2) . .
C102 C103 C104 56.1(14) . .
C105 C103 C104 55.9(14) . .
C102 C104 C105 108(2) . .
C102 C104 C103 55.4(14) . .
C105 C104 C103 55.8(14) . .
C103 C105 C104 68(3) . .

loop_
_geom_bond_atom_site_label_1
_geom_bond_atom_site_label_2
_geom_bond_distance
_geom_bond_site_symmetry_2
Ru1 N1 2.025(8) 4_655
Ru1 N1 2.025(8) .
Ru1 N4 2.055(8) 4_655
Ru1 N4 2.055(8) .
Ru1 N3 2.063(8) .
Ru1 N3 2.063(8) 4_655
O1 C32 1.277(12) .
O1 H1A 0.8400 .
O2 C32 1.269(13) .
O2 H2A 0.8400 .
N1 C2 1.365(11) .
N1 C6 1.372(12) .
N3 C20 1.377(12) .
N3 C41 1.408(11) .
N4 C27 1.361(12) .
N4 C24 1.407(12) .
C2 C3 1.358(13) .
C2 H2 0.9500 .
C3 C4 1.381(13) .
C3 H3 0.9500 .
C4 C5 1.376(13) .
C4 H4 0.9500 .
C5 C6 1.383(13) .
C5 H5 0.9500 .
C6 C6 1.463(18) 4_655
C20 C21 1.406(13) .
C20 H20 0.9500 .
C21 C22 1.366(13) .
C21 H21 0.9500 .
C22 C41 1.429(12) .
C22 H22 0.9500 .
C23 C41 1.404(12) .
C23 C24 1.410(13) .
C23 C28 1.504(12) .
C24 C25 1.412(13) .
C25 C26 1.370(13) .
C25 H25 0.9500 .
C26 C27 1.392(13) .
C26 H26 0.9500 .
C27 H27 0.9500 .
C28 C29 1.378(12) .
C28 C34 1.391(13) .
C29 C30 1.393(13) .
C29 H29 0.9500 .
C30 C31 1.403(14) .
C30 H30 0.9500 .
C31 C33 1.379(13) .
C31 C32 1.464(14) .
C33 C34 1.369(12) .
C33 H33 0.9500 .
C34 H34 0.9500 .
C100 C101 1.525(10) .
C101 C102 1.532(10) .
C102 C103 1.526(10) .
C102 C104 1.538(10) .
C103 C105 1.537(10) .
C104 C105 1.538(10) .

loop_
_geom_torsion_atom_site_label_1
_geom_torsion_atom_site_label_2
_geom_torsion_atom_site_label_3
_geom_torsion_atom_site_label_4
_geom_torsion
_geom_torsion_site_symmetry_1
_geom_torsion_site_symmetry_4
N1 Ru1 N1 C2 175.5(9) 4_655 .
N4 Ru1 N1 C2 -5.9(8) 4_655 .
N4 Ru1 N1 C2 163(2) . .
N3 Ru1 N1 C2 87.0(8) . .
N3 Ru1 N1 C2 -94.0(8) 4_655 .
N1 Ru1 N1 C6 1.5(5) 4_655 .
N4 Ru1 N1 C6 -179.9(6) 4_655 .
N4 Ru1 N1 C6 -11(3) . .
N3 Ru1 N1 C6 -87.0(7) . .
N3 Ru1 N1 C6 92.0(7) 4_655 .
N1 Ru1 N3 C20 -85.2(7) 4_655 .
N1 Ru1 N3 C20 -6.1(7) . .
N4 Ru1 N3 C20 88.7(7) 4_655 .
N4 Ru1 N3 C20 179.9(7) . .
N3 Ru1 N3 C20 -45.7(7) 4_655 .
N1 Ru1 N3 C41 81.4(7) 4_655 .
N1 Ru1 N3 C41 160.5(7) . .
N4 Ru1 N3 C41 -104.6(7) 4_655 .
N4 Ru1 N3 C41 -13.5(7) . .
N3 Ru1 N3 C41 121.0(7) 4_655 .
N1 Ru1 N4 C27 100.3(8) 4_655 .
N1 Ru1 N4 C27 113(3) . .
N4 Ru1 N4 C27 -78.5(7) 4_655 .
N3 Ru1 N4 C27 -171.3(8) . .
N3 Ru1 N4 C27 9.8(8) 4_655 .
N1 Ru1 N4 C24 -78.6(8) 4_655 .
N1 Ru1 N4 C24 -66(3) . .
N4 Ru1 N4 C24 102.7(8) 4_655 .
N3 Ru1 N4 C24 9.8(8) . .
N3 Ru1 N4 C24 -169.1(8) 4_655 .
C6 N1 C2 C3 1.1(14) . .
Ru1 N1 C2 C3 -172.9(7) . .
N1 C2 C3 C4 0.4(15) . .
C2 C3 C4 C5 -0.1(14) . .
C3 C4 C5 C6 -1.7(14) . .
C2 N1 C6 C5 -2.9(13) . .
Ru1 N1 C6 C5 171.7(7) . .
C2 N1 C6 C6 -178.7(9) . 4_655
Ru1 N1 C6 C6 -4.1(13) . 4_655
C4 C5 C6 N1 3.3(14) . .
C4 C5 C6 C6 178.6(11) . 4_655
C41 N3 C20 C21 0.3(10) . .
Ru1 N3 C20 C21 169.4(6) . .
N3 C20 C21 C22 -0.6(11) . .
C20 C21 C22 C41 0.7(10) . .
C27 N4 C24 C23 176.5(8) . .
Ru1 N4 C24 C23 -4.4(13) . .
C27 N4 C24 C25 -0.7(10) . .
Ru1 N4 C24 C25 178.4(6) . .
C41 C23 C24 N4 -2.3(15) . .
C28 C23 C24 N4 178.3(8) . .
C41 C23 C24 C25 174.4(9) . .
C28 C23 C24 C25 -5.0(14) . .
N4 C24 C25 C26 0.4(11) . .
C23 C24 C25 C26 -176.6(9) . .
C24 C25 C26 C27 0.0(11) . .
C24 N4 C27 C26 0.7(11) . .
Ru1 N4 C27 C26 -178.4(6) . .
C25 C26 C27 N4 -0.5(11) . .
C41 C23 C28 C29 111.0(10) . .
C24 C23 C28 C29 -69.5(12) . .
C41 C23 C28 C34 -69.4(11) . .
C24 C23 C28 C34 110.1(10) . .
C34 C28 C29 C30 3.8(14) . .
C23 C28 C29 C30 -176.6(9) . .
C28 C29 C30 C31 -2.2(15) . .
C29 C30 C31 C33 -1.0(15) . .
C29 C30 C31 C32 175.8(10) . .
C33 C31 C32 O2 -3.5(17) . .
C30 C31 C32 O2 179.7(11) . .
C33 C31 C32 O1 177.1(10) . .
C30 C31 C32 O1 0.3(17) . .
C30 C31 C33 C34 2.7(15) . .
C32 C31 C33 C34 -174.2(10) . .
C31 C33 C34 C28 -1.1(14) . .
C29 C28 C34 C33 -2.1(14) . .
C23 C28 C34 C33 178.3(8) . .
C24 C23 C41 N3 -1.7(15) . .
C28 C23 C41 N3 177.7(8) . .
C24 C23 C41 C22 179.3(9) . .
C28 C23 C41 C22 -1.3(13) . .
C20 N3 C41 C23 -179.0(8) . .
Ru1 N3 C41 C23 12.1(13) . .
C20 N3 C41 C22 0.2(10) . .
Ru1 N3 C41 C22 -168.7(6) . .
C21 C22 C41 C23 178.6(9) . .
C21 C22 C41 N3 -0.5(10) . .
C100 C101 C102 C103 74(3) . .
C100 C101 C102 C104 170(8) . .
C101 C102 C103 C105 173(3) . .
C104 C102 C103 C105 21(6) . .
C101 C102 C103 C104 152(6) . .
C103 C102 C104 C105 -21(6) . .
C101 C102 C104 C105 -128(5) . .
C101 C102 C104 C103 -107(7) . .
C105 C103 C104 C102 -156(6) . .
C102 C103 C104 C105 156(6) . .
C102 C103 C105 C104 -21(6) . .
C102 C104 C105 C103 21(6) . .
